data_7714974
loop_
_publ_author_name
'Ren, Liying'
'Yin, Zeqiao'
'Wang, Shiyi'
'Lin, Zhengyan'
'Cao, Liling'
'Dong, Xuehua'
'Huang, Ling'
'Zhou, Yuqiao'
'Gao, Daojiang'
'Zou, Guohong'

_publ_section_title
;
 Na<sub>4</sub>Sn<sub>4</sub>(C<sub>2</sub>O<sub>4</sub>)<sub>3</sub>F<sub>6</sub>
 and NaSnC<sub>2</sub>O<sub>4</sub>F&#xb7;H<sub>2</sub>O: two tin(II)
 fluoride oxalates display large birefringence.
;
_journal_issue 6
_journal_name_full 'Dalton transactions (Cambridge, England : 2003)'
_journal_page_first 2619
_journal_page_last 2625
_journal_paper_doi 10.1039/d3dt04286c
_journal_volume 53
_journal_year 2024
_chemical_formula_moiety 'C6 F6 Na4 O12 Sn4'
_chemical_formula_sum 'C6 F6 Na4 O12 Sn4'
_chemical_formula_weight 944.78
_space_group_crystal_system triclinic
_space_group_IT_number 2
_space_group_name_Hall '-P 1'
_space_group_name_H-M_alt 'P -1'
_atom_sites_solution_primary dual
_audit_creation_date 2023-08-29
_audit_creation_method
;
Olex2 1.5
(compiled 2022.04.07 svn.rca3783a0 for OlexSys, GUI svn.r6498)
;
_audit_update_record
;
2023-11-24 deposited with the CCDC.	2024-01-11 downloaded from the CCDC.
;
_cell_angle_alpha 69.581(2)
_cell_angle_beta 81.532(2)
_cell_angle_gamma 83.003(2)
_cell_formula_units_Z 1
_cell_length_a 6.03860(10)
_cell_length_b 8.8061(2)
_cell_length_c 9.1295(2)
_cell_measurement_reflns_used 4404
_cell_measurement_temperature 302.30(10)
_cell_measurement_theta_max 30.6260
_cell_measurement_theta_min 2.3830
_cell_volume 448.710(17)
_computing_cell_refinement 'CrysAlisPro 1.171.41.112a (Rigaku OD, 2021)'
_computing_data_collection 'CrysAlisPro 1.171.41.112a (Rigaku OD, 2021)'
_computing_data_reduction 'CrysAlisPro 1.171.41.112a (Rigaku OD, 2021)'
_computing_molecular_graphics 'Olex2 1.5 (Dolomanov et al., 2009)'
_computing_publication_material 'Olex2 1.5 (Dolomanov et al., 2009)'
_computing_structure_refinement 'SHELXL 2014/7 (Sheldrick, 2015)'
_computing_structure_solution 'SHELXT 2014/5 (Sheldrick, 2014)'
_diffrn_ambient_environment air
_diffrn_ambient_temperature 302.30(10)
_diffrn_detector 'Hybrid Pixel Array Detector'
_diffrn_detector_area_resol_mean 10.0000
_diffrn_detector_type HyPix
_diffrn_measured_fraction_theta_full 1.000
_diffrn_measured_fraction_theta_max 0.786
_diffrn_measurement_details
;
List of Runs (angles in degrees, time in seconds):

  # Type    Start    End  Width  t~exp~   \w     \q     \k     \f   Frames
#--------------------------------------------------------------------------
  1  \w    -67.00   5.00   0.50    0.05    --    4.52 -57.00  60.00  144
  2  \w    -18.00  20.00   0.50    0.05    --   -5.62  57.00   0.00   76
  3  \w     26.00  56.00   0.50    0.05    --   -5.62  57.00   0.00   60
  4  \w     -8.00  79.00   0.50    0.05    --    4.52  19.00-150.00  174
  5  \w    -24.00   6.00   0.50    0.05    --   -5.62 103.00-176.00   60
  6  \w    -20.00  28.00   0.50    0.05    --   -5.62 -99.00  30.00   96
  7  \w     -7.00  20.00   0.50    0.05    --   -5.62 -99.00 -90.00   54
  8  \w    -19.00  28.00   0.50    0.05    --   -5.62 -99.00-150.00   94
;
_diffrn_measurement_device 'four-circle diffractometer'
_diffrn_measurement_device_type 'XtaLAB Synergy R, DW system, HyPix'
_diffrn_measurement_method '\w scans'
_diffrn_orient_matrix_type 'CrysAlisPro convention (1999,Acta A55,543-557)'
_diffrn_orient_matrix_UB_11 -0.0992138000
_diffrn_orient_matrix_UB_12 -0.0137151000
_diffrn_orient_matrix_UB_13 0.0536129000
_diffrn_orient_matrix_UB_21 -0.0593061000
_diffrn_orient_matrix_UB_22 -0.0050279000
_diffrn_orient_matrix_UB_23 -0.0594897000
_diffrn_orient_matrix_UB_31 0.0287109000
_diffrn_orient_matrix_UB_32 -0.0849496000
_diffrn_orient_matrix_UB_33 0.0234041000
_diffrn_radiation_monochromator mirror
_diffrn_radiation_probe x-ray
_diffrn_radiation_type 'Mo K\a'
_diffrn_radiation_wavelength 0.71073
_diffrn_reflns_av_R_equivalents 0.0252
_diffrn_reflns_av_unetI/netI 0.0281
_diffrn_reflns_Laue_measured_fraction_full 1.000
_diffrn_reflns_Laue_measured_fraction_max 0.786
_diffrn_reflns_limit_h_max 7
_diffrn_reflns_limit_h_min -7
_diffrn_reflns_limit_k_max 12
_diffrn_reflns_limit_k_min -10
_diffrn_reflns_limit_l_max 11
_diffrn_reflns_limit_l_min -11
_diffrn_reflns_number 6146
_diffrn_reflns_point_group_measured_fraction_full 1.000
_diffrn_reflns_point_group_measured_fraction_max 0.786
_diffrn_reflns_theta_full 25.242
_diffrn_reflns_theta_max 30.823
_diffrn_reflns_theta_min 2.396
_diffrn_source 'Rotating-anode X-ray tube'
_diffrn_source_type 'Rigaku (Mo) X-ray Source'
_exptl_absorpt_coefficient_mu 5.721
_exptl_absorpt_correction_T_max 1.00000
_exptl_absorpt_correction_T_min 0.57550
_exptl_absorpt_correction_type multi-scan
_exptl_absorpt_process_details
;
CrysAlisPro 1.171.41.112a (Rigaku Oxford Diffraction, 2021)
Empirical absorption correction using spherical harmonics,
implemented in SCALE3 ABSPACK scaling algorithm.
;
_exptl_crystal_colour colourless
_exptl_crystal_colour_primary colourless
_exptl_crystal_density_diffrn 3.496
_exptl_crystal_description block
_exptl_crystal_F_000 430
_refine_diff_density_max 0.594
_refine_diff_density_min -0.908
_refine_diff_density_rms 0.168
_refine_ls_extinction_method none
_refine_ls_goodness_of_fit_ref 1.021
_refine_ls_hydrogen_treatment undef
_refine_ls_matrix_type full
_refine_ls_number_parameters 145
_refine_ls_number_reflns 2220
_refine_ls_number_restraints 0
_refine_ls_restrained_S_all 1.021
_refine_ls_R_factor_all 0.0226
_refine_ls_R_factor_gt 0.0202
_refine_ls_shift/su_max 0.001
_refine_ls_shift/su_mean 0.000
_refine_ls_structure_factor_coef Fsqd
_refine_ls_weighting_details 'w=1/[\s^2^(Fo^2^)+(0.0242P)^2^] where P=(Fo^2^+2Fc^2^)/3'
_refine_ls_weighting_scheme calc
_refine_ls_wR_factor_gt 0.0467
_refine_ls_wR_factor_ref 0.0483
_reflns_Friedel_coverage 0.000
_reflns_number_gt 2019
_reflns_number_total 2220
_reflns_threshold_expression 'I > 2\s(I)'
_cod_data_source_file d3dt04286c2.cif
_cod_data_source_block 13rly_auto
_cod_depositor_comments 'Adding full bibliography for 7714974--7714975.cif.'
_cod_database_code 7714974
_shelx_shelxl_version_number 2014/7
_shelx_space_group_comment
;
The symmetry employed for this shelxl refinement is uniquely defined
by the following loop, which should always be used as a source of
symmetry information in preference to the above space-group names.
They are only intended as comments.
;
_olex2_refinement_description
;
;
_olex2_submission_special_instructions 'No special instructions were received'
_oxdiff_exptl_absorpt_empirical_details
;
Empirical correction (ABSPACK) includes:
- Absorption correction using spherical harmonics
- Frame scaling
;
_oxdiff_exptl_absorpt_empirical_full_max 1.537
_oxdiff_exptl_absorpt_empirical_full_min 0.787

loop_
_space_group_symop_operation_xyz
'x, y, z'
'-x, -y, -z'

loop_
_atom_site_label
_atom_site_type_symbol
_atom_site_fract_x
_atom_site_fract_y
_atom_site_fract_z
_atom_site_U_iso_or_equiv
_atom_site_adp_type
_atom_site_occupancy
_atom_site_site_symmetry_order
_atom_site_calc_flag
_atom_site_refinement_flags_posn
_atom_site_refinement_flags_adp
_atom_site_refinement_flags_occupancy
_atom_site_disorder_assembly
_atom_site_disorder_group
Sn1 Sn 0.83054(3) 1.13810(2) 0.13437(2) 0.01854(7) Uani 1 1 d . . . . .
Sn2 Sn 0.83185(3) 0.56887(2) 0.82029(2) 0.02015(7) Uani 1 1 d . . . . .
Na1 Na 0.8604(2) 0.73528(14) 0.37585(14) 0.0259(3) Uani 1 1 d . . . . .
Na2 Na 1.2912(2) 0.95691(15) 0.42126(15) 0.0296(3) Uani 1 1 d . . . . .
F1 F 0.6385(3) 1.0415(2) 0.34386(19) 0.0305(4) Uani 1 1 d . . . . .
F2 F 1.0601(3) 0.9563(2) 0.2571(2) 0.0296(4) Uani 1 1 d . . . . .
F3 F 0.8686(3) 0.7646(2) 0.6176(2) 0.0335(4) Uani 1 1 d . . . . .
O1 O 0.5403(3) 0.2967(2) 0.6078(3) 0.0232(4) Uani 1 1 d . . . . .
O2 O 0.7879(3) 0.4206(2) 0.6773(3) 0.0251(4) Uani 1 1 d . . . . .
O3 O 0.7533(3) 0.9240(2) 0.0834(2) 0.0226(4) Uani 1 1 d . . . . .
O4 O 0.2013(3) 0.4769(3) 0.7154(3) 0.0259(4) Uani 1 1 d . . . . .
O5 O 0.4565(4) 0.5915(3) 0.7896(3) 0.0285(5) Uani 1 1 d . . . . .
O6 O 0.5471(4) 0.8154(3) -0.0329(3) 0.0331(5) Uani 1 1 d . . . . .
C1 C 0.5890(5) 0.3931(3) 0.6663(3) 0.0181(5) Uani 1 1 d . . . . .
C2 C 0.5853(5) 0.9253(3) 0.0139(3) 0.0191(6) Uani 1 1 d . . . . .
C3 C 0.3971(5) 0.4971(3) 0.7289(3) 0.0188(5) Uani 1 1 d . . . . .

loop_
_atom_site_aniso_label
_atom_site_aniso_U_11
_atom_site_aniso_U_22
_atom_site_aniso_U_33
_atom_site_aniso_U_23
_atom_site_aniso_U_13
_atom_site_aniso_U_12
Sn1 0.02027(12) 0.01643(10) 0.01912(10) -0.00500(8) -0.00341(7) -0.00378(7)
Sn2 0.02166(12) 0.01910(11) 0.02242(11) -0.00837(8) -0.00715(8) -0.00210(8)
Na1 0.0209(6) 0.0277(6) 0.0333(6) -0.0147(5) -0.0017(5) -0.0056(5)
Na2 0.0246(7) 0.0397(7) 0.0339(7) -0.0231(6) -0.0130(5) 0.0061(5)
F1 0.0351(11) 0.0392(10) 0.0185(8) -0.0108(7) 0.0038(7) -0.0127(8)
F2 0.0276(10) 0.0241(8) 0.0368(10) -0.0036(7) -0.0185(8) -0.0025(7)
F3 0.0484(12) 0.0212(8) 0.0288(9) -0.0052(7) -0.0093(8) 0.0019(8)
O1 0.0180(10) 0.0234(10) 0.0334(11) -0.0151(9) -0.0054(8) -0.0013(8)
O2 0.0134(10) 0.0308(11) 0.0403(12) -0.0236(9) -0.0038(9) -0.0005(8)
O3 0.0225(11) 0.0213(9) 0.0276(10) -0.0103(8) -0.0103(8) 0.0004(8)
O4 0.0131(10) 0.0318(11) 0.0384(12) -0.0192(9) -0.0030(9) -0.0007(8)
O5 0.0196(11) 0.0332(11) 0.0435(13) -0.0267(10) -0.0068(9) 0.0027(9)
O6 0.0304(13) 0.0277(11) 0.0534(15) -0.0260(11) -0.0186(11) 0.0062(9)
C1 0.0161(14) 0.0190(13) 0.0210(13) -0.0082(11) -0.0046(10) -0.0013(10)
C2 0.0202(14) 0.0186(13) 0.0197(13) -0.0072(11) -0.0037(11) -0.0018(11)
C3 0.0161(14) 0.0196(13) 0.0219(13) -0.0085(11) -0.0034(10) 0.0008(10)

loop_
_atom_type_symbol
_atom_type_description
_atom_type_scat_dispersion_real
_atom_type_scat_dispersion_imag
_atom_type_scat_source
C C 0.0033 0.0016 'International Tables Vol C Tables 4.2.6.8 and 6.1.1.4'
F F 0.0171 0.0103 'International Tables Vol C Tables 4.2.6.8 and 6.1.1.4'
Na Na 0.0362 0.0249 'International Tables Vol C Tables 4.2.6.8 and 6.1.1.4'
O O 0.0106 0.0060 'International Tables Vol C Tables 4.2.6.8 and 6.1.1.4'
Sn Sn -0.6537 1.4246 'International Tables Vol C Tables 4.2.6.8 and 6.1.1.4'

loop_
_geom_angle_atom_site_label_1
_geom_angle_atom_site_label_2
_geom_angle_atom_site_label_3
_geom_angle
_geom_angle_site_symmetry_1
_geom_angle_site_symmetry_3
_geom_angle_publ_flag
F1 Sn1 Na1 53.99(6) . . ?
F1 Sn1 F2 79.55(8) . . ?
F1 Sn1 O3 84.95(8) . . ?
F1 Sn1 O6 81.44(8) . 2_675 ?
F2 Sn1 Na1 39.24(5) . . ?
F2 Sn1 O3 77.87(7) . . ?
F2 Sn1 O6 143.06(7) . 2_675 ?
O3 Sn1 Na1 52.06(5) . . ?
O3 Sn1 O6 69.12(7) . 2_675 ?
O6 Sn1 Na1 104.71(6) 2_675 . ?
F3 Sn2 O2 88.70(8) . . ?
F3 Sn2 O4 82.86(8) . 1_655 ?
F3 Sn2 O5 87.56(8) . . ?
O2 Sn2 O4 70.56(7) . 1_655 ?
O2 Sn2 O5 72.26(7) . . ?
O5 Sn2 O4 141.72(7) . 1_655 ?
Sn1 Na1 Na2 67.36(3) . . ?
Sn1 Na1 Na2 66.51(3) . 1_455 ?
Sn1 Na1 Na2 63.92(3) . 2_776 ?
Na2 Na1 Na2 53.06(4) 2_776 1_455 ?
Na2 Na1 Na2 60.44(4) . 2_776 ?
Na2 Na1 Na2 110.02(5) . 1_455 ?
F1 Na1 Sn1 36.19(4) . . ?
F1 Na1 Na2 36.10(5) . 1_455 ?
F1 Na1 Na2 77.40(5) . . ?
F1 Na1 Na2 36.80(4) . 2_776 ?
F2 Na1 Sn1 35.88(5) . . ?
F2 Na1 Na2 35.79(5) . . ?
F2 Na1 Na2 68.90(6) . 2_776 ?
F2 Na1 Na2 97.77(6) . 1_455 ?
F2 Na1 F1 62.06(7) . . ?
F2 Na1 F3 89.95(8) . . ?
F2 Na1 O1 130.80(8) . 2_666 ?
F2 Na1 O2 85.04(8) . 2_766 ?
F2 Na1 O3 64.88(7) . . ?
F2 Na1 O4 130.34(9) . 2_666 ?
F3 Na1 Sn1 100.66(6) . . ?
F3 Na1 Na2 61.01(6) . . ?
F3 Na1 Na2 39.46(5) . 2_776 ?
F3 Na1 Na2 79.63(6) . 1_455 ?
F3 Na1 F1 75.98(6) . . ?
F3 Na1 O1 99.44(9) . 2_666 ?
F3 Na1 O2 107.05(8) . 2_766 ?
F3 Na1 O3 137.89(8) . . ?
F3 Na1 O4 136.50(9) . 2_666 ?
O1 Na1 Sn1 95.06(6) 2_666 . ?
O1 Na1 Na2 88.51(6) 2_666 2_776 ?
O1 Na1 Na2 38.83(5) 2_666 1_455 ?
O1 Na1 Na2 148.41(7) 2_666 . ?
O1 Na1 F1 73.61(7) 2_666 . ?
O1 Na1 O2 135.42(8) 2_666 2_766 ?
O1 Na1 O3 76.87(7) 2_666 . ?
O2 Na1 Sn1 113.87(7) 2_766 . ?
O2 Na1 Na2 76.06(6) 2_766 . ?
O2 Na1 Na2 133.97(7) 2_766 2_776 ?
O2 Na1 Na2 172.83(7) 2_766 1_455 ?
O2 Na1 F1 147.07(8) 2_766 . ?
O2 Na1 O3 103.84(8) 2_766 . ?
O3 Na1 Sn1 39.64(4) . . ?
O3 Na1 Na2 98.53(5) . 2_776 ?
O3 Na1 Na2 100.67(6) . . ?
O3 Na1 Na2 71.70(5) . 1_455 ?
O3 Na1 F1 62.62(6) . . ?
O4 Na1 Sn1 121.40(7) 2_666 . ?
O4 Na1 Na2 156.35(7) 2_666 2_776 ?
O4 Na1 Na2 105.83(6) 2_666 1_455 ?
O4 Na1 Na2 142.98(7) 2_666 . ?
O4 Na1 F1 132.76(8) 2_666 . ?
O4 Na1 O1 68.46(7) 2_666 2_666 ?
O4 Na1 O2 67.60(7) 2_666 2_766 ?
O4 Na1 O3 81.90(7) 2_666 . ?
Na1 Na2 Na1 126.95(4) 2_776 1_655 ?
Na1 Na2 Na1 119.56(4) . 2_776 ?
Na1 Na2 Na1 110.02(4) . 1_655 ?
Na1 Na2 Na2 61.88(4) . 2_776 ?
Na2 Na2 Na1 159.19(7) 2_876 . ?
Na2 Na2 Na1 62.88(4) 2_876 1_655 ?
Na2 Na2 Na1 64.06(4) 2_876 2_776 ?
Na2 Na2 Na1 57.68(4) 2_776 2_776 ?
Na2 Na2 Na1 160.42(6) 2_776 1_655 ?
Na2 Na2 Na2 117.69(7) 2_876 2_776 ?
F1 Na2 Na1 48.16(6) 2_776 2_776 ?
F1 Na2 Na1 47.34(5) 1_655 1_655 ?
F1 Na2 Na1 123.31(7) 2_776 . ?
F1 Na2 Na1 89.69(6) 2_776 1_655 ?
F1 Na2 Na1 148.18(7) 1_655 . ?
F1 Na2 Na1 90.81(6) 1_655 2_776 ?
F1 Na2 Na2 41.49(5) 2_776 2_876 ?
F1 Na2 Na2 41.68(5) 1_655 2_876 ?
F1 Na2 Na2 81.78(7) 2_776 2_776 ?
F1 Na2 Na2 147.12(8) 1_655 2_776 ?
F1 Na2 F1 83.18(8) 1_655 2_776 ?
F1 Na2 F3 91.17(8) 1_655 2_776 ?
F1 Na2 F3 84.84(8) 2_776 2_776 ?
F1 Na2 O1 107.59(8) 2_776 2_766 ?
F1 Na2 O1 85.00(8) 1_655 2_766 ?
F2 Na2 Na1 37.14(5) . . ?
F2 Na2 Na1 114.84(7) . 1_655 ?
F2 Na2 Na1 115.78(7) . 2_776 ?
F2 Na2 Na2 70.52(7) . 2_776 ?
F2 Na2 Na2 163.14(9) . 2_876 ?
F2 Na2 F1 151.79(10) . 2_776 ?
F2 Na2 F1 123.35(9) . 1_655 ?
F2 Na2 F3 85.17(8) . 2_776 ?
F2 Na2 O1 86.05(8) . 2_766 ?
F3 Na2 Na1 37.00(5) 2_776 2_776 ?
F3 Na2 Na1 138.50(7) 2_776 1_655 ?
F3 Na2 Na1 107.21(7) 2_776 . ?
F3 Na2 Na2 87.33(7) 2_776 2_876 ?
F3 Na2 Na2 58.51(6) 2_776 2_776 ?
O1 Na2 Na1 71.00(6) 2_766 . ?
O1 Na2 Na1 155.75(7) 2_766 2_776 ?
O1 Na2 Na1 39.26(5) 2_766 1_655 ?
O1 Na2 Na2 98.29(7) 2_766 2_876 ?
O1 Na2 Na2 127.46(8) 2_766 2_776 ?
O1 Na2 F3 166.39(9) 2_766 2_776 ?
Sn1 F1 Na1 89.82(7) . . ?
Sn1 F1 Na2 125.58(9) . 2_776 ?
Sn1 F1 Na2 136.43(9) . 1_455 ?
Na2 F1 Na1 95.04(7) 2_776 . ?
Na2 F1 Na1 96.56(7) 1_455 . ?
Na2 F1 Na2 96.82(8) 1_455 2_776 ?
Sn1 F2 Na1 104.88(8) . . ?
Sn1 F2 Na2 131.22(9) . . ?
Na2 F2 Na1 107.07(8) . . ?
Sn2 F3 Na1 120.27(9) . . ?
Sn2 F3 Na2 126.60(9) . 2_776 ?
Na1 F3 Na2 103.54(8) . 2_776 ?
Na2 O1 Na1 101.91(8) 2_766 2_666 ?
C1 O1 Na1 116.08(18) . 2_666 ?
C1 O1 Na2 135.79(18) . 2_766 ?
Sn2 O2 Na1 111.88(9) . 2_766 ?
C1 O2 Sn2 118.76(18) . . ?
C1 O2 Na1 126.81(18) . 2_766 ?
Sn1 O3 Na1 88.30(7) . . ?
C2 O3 Sn1 122.48(17) . . ?
C2 O3 Na1 130.32(18) . . ?
Na1 O4 Sn2 106.38(8) 2_666 1_455 ?
C3 O4 Sn2 133.04(19) . 1_455 ?
C3 O4 Na1 118.92(19) . 2_666 ?
C3 O5 Sn2 115.96(18) . . ?
C2 O6 Sn1 112.68(18) . 2_675 ?
O1 C1 O2 125.7(3) . . ?
O1 C1 C3 118.9(2) . . ?
O2 C1 C3 115.3(2) . . ?
O3 C2 C2 117.4(3) . 2_675 ?
O6 C2 O3 125.2(3) . . ?
O6 C2 C2 117.4(3) . 2_675 ?
O4 C3 O5 126.9(3) . . ?
O4 C3 C1 116.9(2) . . ?
O5 C3 C1 116.2(2) . . ?

loop_
_geom_bond_atom_site_label_1
_geom_bond_atom_site_label_2
_geom_bond_distance
_geom_bond_site_symmetry_2
_geom_bond_publ_flag
Sn1 Na1 3.4613(12) . ?
Sn1 F1 2.0439(17) . ?
Sn1 F2 2.0989(16) . ?
Sn1 O3 2.2092(19) . ?
Sn1 O6 2.521(2) 2_675 ?
Sn2 F3 2.0473(17) . ?
Sn2 O2 2.204(2) . ?
Sn2 O4 2.454(2) 1_655 ?
Sn2 O5 2.301(2) . ?
Na1 Na2 3.7823(18) 1_455 ?
Na1 Na2 3.7438(16) 2_776 ?
Na1 Na2 3.5871(17) . ?
Na1 F1 2.800(2) . ?
Na1 F2 2.266(2) . ?
Na1 F3 2.318(2) . ?
Na1 O1 2.446(2) 2_666 ?
Na1 O2 2.466(2) 2_766 ?
Na1 O3 2.731(2) . ?
Na1 O4 2.381(2) 2_666 ?
Na2 Na1 3.7438(16) 2_776 ?
Na2 Na1 3.7824(18) 1_655 ?
Na2 Na2 3.362(2) 2_876 ?
Na2 Na2 3.692(3) 2_776 ?
Na2 F1 2.243(2) 1_655 ?
Na2 F1 2.251(2) 2_776 ?
Na2 F2 2.194(2) . ?
Na2 F3 2.447(2) 2_776 ?
Na2 O1 2.424(2) 2_766 ?
F1 Na2 2.243(2) 1_455 ?
F1 Na2 2.251(2) 2_776 ?
F3 Na2 2.447(2) 2_776 ?
O1 Na1 2.446(2) 2_666 ?
O1 Na2 2.424(2) 2_766 ?
O1 C1 1.232(3) . ?
O2 Na1 2.466(2) 2_766 ?
O2 C1 1.278(3) . ?
O3 C2 1.271(3) . ?
O4 Sn2 2.454(2) 1_455 ?
O4 Na1 2.381(2) 2_666 ?
O4 C3 1.246(3) . ?
O5 C3 1.258(3) . ?
O6 Sn1 2.521(2) 2_675 ?
O6 C2 1.243(4) . ?
C1 C3 1.555(4) . ?
C2 C2 1.539(5) 2_675 ?

loop_
_geom_torsion_atom_site_label_1
_geom_torsion_atom_site_label_2
_geom_torsion_atom_site_label_3
_geom_torsion_atom_site_label_4
_geom_torsion
_geom_torsion_site_symmetry_1
_geom_torsion_site_symmetry_2
_geom_torsion_site_symmetry_3
_geom_torsion_site_symmetry_4
_geom_torsion_publ_flag
Sn1 O3 C2 O6 171.8(2) . . . . ?
Sn1 O3 C2 C2 -8.6(4) . . . 2_675 ?
Sn1 O6 C2 O3 173.2(2) 2_675 . . . ?
Sn1 O6 C2 C2 -6.5(4) 2_675 . . 2_675 ?
Sn2 O2 C1 O1 -170.3(2) . . . . ?
Sn2 O2 C1 C3 11.8(3) . . . . ?
Sn2 O4 C3 O5 -9.3(4) 1_455 . . . ?
Sn2 O4 C3 C1 169.78(17) 1_455 . . . ?
Sn2 O5 C3 O4 172.4(2) . . . . ?
Sn2 O5 C3 C1 -6.7(3) . . . . ?
Na1 O1 C1 O2 176.1(2) 2_666 . . . ?
Na1 O1 C1 C3 -6.0(3) 2_666 . . . ?
Na1 O2 C1 O1 -10.0(4) 2_766 . . . ?
Na1 O2 C1 C3 172.09(16) 2_766 . . . ?
Na1 O3 C2 O6 -68.6(4) . . . . ?
Na1 O3 C2 C2 111.0(3) . . . 2_675 ?
Na1 O4 C3 O5 -172.3(2) 2_666 . . . ?
Na1 O4 C3 C1 6.7(3) 2_666 . . . ?
Na2 O1 C1 O2 29.7(5) 2_766 . . . ?
Na2 O1 C1 C3 -152.4(2) 2_766 . . . ?
O1 C1 C3 O4 -0.2(4) . . . . ?
O1 C1 C3 O5 178.9(3) . . . . ?
O2 C1 C3 O4 177.9(3) . . . . ?
O2 C1 C3 O5 -3.0(4) . . . . ?
